data_2203712
loop_
_publ_author_name
'Vande Velde, Christophe M. L.'
'Geise, Herman J.'
'Blockhuys, Frank'

_publ_section_title
;
 2,4,5-Trimethoxy-1-nitrobenzene: a structure in the rare space group
 <i>P</i>4~2~
;
_journal_issue 6
_journal_name_full 'Acta Crystallographica Section E'
_journal_page_first o1031
_journal_page_last o1033
_journal_paper_doi 10.1107/S1600536804011651
_journal_volume 60
_journal_year 2004
_chemical_formula_iupac 'C9 H11 N O5'
_chemical_formula_moiety 'C9 H11 N O5'
_chemical_formula_sum 'C9 H11 N O5'
_chemical_formula_weight 213.19
_chemical_name_common tmeonitb
_chemical_name_systematic
;
2,4,5-trimethoxy-1-nitrobenzene
;
_space_group_IT_number 77
_symmetry_cell_setting tetragonal
_symmetry_space_group_name_Hall 'P 4c'
_symmetry_space_group_name_H-M 'P 42'
_atom_sites_solution_hydrogens geom
_atom_sites_solution_primary direct
_atom_sites_solution_secondary difmap
_audit_creation_method SHELXL-97
_cell_angle_alpha 90.00
_cell_angle_beta 90.00
_cell_angle_gamma 90.00
_cell_formula_units_Z 4
_cell_length_a 15.749(9)
_cell_length_b 15.749(7)
_cell_length_c 3.900(2)
_cell_measurement_reflns_used 25
_cell_measurement_temperature 293(2)
_cell_measurement_theta_max 16.52
_cell_measurement_theta_min 5.78
_cell_volume 967.3(9)
_computing_cell_refinement 'CAD-4 EXPRESS'
_computing_data_collection 'CAD-4 EXPRESS (Enraf-Nonius, 1994)'
_computing_data_reduction 'XCAD4 (Harms & Wocadlo, 1995)'
_computing_molecular_graphics 'ORTEP-3 for Windows (Farrugia, 1997)'
_computing_publication_material 'WinGX (Farrugia, 1999)'
_computing_structure_refinement 'SHELXL97 (Sheldrick, 1997)'
_computing_structure_solution 'SHELXS97 (Sheldrick, 1997)'
_diffrn_ambient_temperature 293(2)
_diffrn_measured_fraction_theta_full 0.999
_diffrn_measured_fraction_theta_max 0.999
_diffrn_measurement_device_type 'Enraf--Nonius MACH3'
_diffrn_measurement_method \w/2\q
_diffrn_radiation_monochromator graphite
_diffrn_radiation_source 'fine-focus sealed tube'
_diffrn_radiation_type MoK\a
_diffrn_radiation_wavelength 0.71073
_diffrn_reflns_av_R_equivalents 0.0290
_diffrn_reflns_av_sigmaI/netI 0.0531
_diffrn_reflns_limit_h_max 19
_diffrn_reflns_limit_h_min -23
_diffrn_reflns_limit_k_max 19
_diffrn_reflns_limit_k_min -23
_diffrn_reflns_limit_l_max 0
_diffrn_reflns_limit_l_min -5
_diffrn_reflns_number 5058
_diffrn_reflns_theta_full 31.98
_diffrn_reflns_theta_max 31.98
_diffrn_reflns_theta_min 1.29
_diffrn_standards_decay_% 1
_diffrn_standards_interval_time 60
_diffrn_standards_number 3
_exptl_absorpt_coefficient_mu 0.121
_exptl_absorpt_correction_type none
_exptl_crystal_colour yellow-green
_exptl_crystal_density_diffrn 1.464
_exptl_crystal_density_method 'not measured'
_exptl_crystal_description prism
_exptl_crystal_F_000 448
_exptl_crystal_size_max 0.3
_exptl_crystal_size_mid 0.3
_exptl_crystal_size_min 0.2
_refine_diff_density_max 0.162
_refine_diff_density_min -0.173
_refine_ls_extinction_method none
_refine_ls_goodness_of_fit_ref 0.998
_refine_ls_hydrogen_treatment refxyz
_refine_ls_matrix_type full
_refine_ls_number_parameters 169
_refine_ls_number_reflns 1895
_refine_ls_number_restraints 1
_refine_ls_restrained_S_all 0.997
_refine_ls_R_factor_all 0.1188
_refine_ls_R_factor_gt 0.0404
_refine_ls_shift/su_max 0.041
_refine_ls_shift/su_mean 0.003
_refine_ls_structure_factor_coef Fsqd
_refine_ls_weighting_details 'calc w = 1/[\s^2^(Fo^2^)+(0.0635P)^2^+0.0428P] where P = (Fo^2^+2Fc^2^)/3'
_refine_ls_weighting_scheme calc
_refine_ls_wR_factor_gt 0.0976
_refine_ls_wR_factor_ref 0.1182
_reflns_number_gt 1070
_reflns_number_total 1895
_reflns_threshold_expression I>2\s(I)
_cod_data_source_file bt6459.cif
_cod_data_source_block I
_cod_database_code 2203712
_cod_database_fobs_code 2203712

loop_
_symmetry_equiv_pos_as_xyz
'x, y, z'
'-x, -y, z'
'-y, x, z+1/2'
'y, -x, z+1/2'

loop_
_atom_site_label
_atom_site_fract_x
_atom_site_fract_y
_atom_site_fract_z
_atom_site_U_iso_or_equiv
_atom_site_adp_type
_atom_site_calc_flag
_atom_site_occupancy
_atom_site_type_symbol
O4 0.37385(9) 0.36342(9) 0.0676(6) 0.0536(5) Uani d 1 O
O3 0.40971(9) 0.20815(9) 0.2237(7) 0.0526(5) Uani d 1 O
O1 0.11847(10) 0.15313(9) 0.5403(6) 0.0567(6) Uani d 1 O
C1 0.16345(12) 0.28879(12) 0.3483(6) 0.0393(5) Uani d 1 C
N1 0.07951(11) 0.32485(12) 0.3891(8) 0.0520(6) Uani d 1 N
C2 0.18201(12) 0.20482(13) 0.4324(7) 0.0418(5) Uani d 1 C
C5 0.30810(12) 0.31550(12) 0.1837(7) 0.0399(5) Uani d 1 C
C7 0.13922(18) 0.06909(15) 0.6428(10) 0.0557(7) Uani d 1 C
H7A 0.169(2) 0.0376(19) 0.456(13) 0.084 Uiso d 1 H
H7B 0.0879(19) 0.0444(19) 0.713(13) 0.084 Uiso d 1 H
H7C 0.177(2) 0.069(2) 0.838(12) 0.084 Uiso d 1 H
C3 0.26559(13) 0.17736(13) 0.3936(8) 0.0430(6) Uani d 1 C
H3 0.2795(14) 0.1212(14) 0.452(9) 0.052 Uiso d 1 H
C4 0.32791(12) 0.23069(13) 0.2712(7) 0.0413(6) Uani d 1 C
O5 0.02629(12) 0.28761(11) 0.5549(10) 0.0944(10) Uani d 1 O
O6 0.06519(11) 0.39379(13) 0.2601(10) 0.0896(10) Uani d 1 O
C9 0.35461(16) 0.44731(14) -0.0422(9) 0.0523(7) Uani d 1 C
H9A 0.3096(18) 0.4498(19) -0.229(12) 0.078 Uiso d 1 H
H9B 0.4082(18) 0.4686(18) -0.119(11) 0.078 Uiso d 1 H
H9C 0.3319(19) 0.482(2) 0.151(11) 0.078 Uiso d 1 H
C8 0.43519(17) 0.12489(17) 0.3327(11) 0.0587(8) Uani d 1 C
H8A 0.423(2) 0.117(2) 0.582(12) 0.088 Uiso d 1 H
H8B 0.4971(19) 0.1227(19) 0.268(11) 0.088 Uiso d 1 H
H8C 0.403(2) 0.080(2) 0.186(12) 0.088 Uiso d 1 H
C6 0.22654(13) 0.34291(13) 0.2232(8) 0.0413(5) Uani d 1 C
H6 0.2113(14) 0.3998(14) 0.165(9) 0.050 Uiso d 1 H

loop_
_atom_site_aniso_label
_atom_site_aniso_U_11
_atom_site_aniso_U_22
_atom_site_aniso_U_33
_atom_site_aniso_U_12
_atom_site_aniso_U_13
_atom_site_aniso_U_23
O4 0.0398(7) 0.0434(8) 0.0774(16) -0.0056(6) 0.0022(9) 0.0127(9)
O3 0.0363(7) 0.0435(7) 0.0780(14) 0.0020(6) -0.0004(9) 0.0032(9)
O1 0.0469(8) 0.0439(8) 0.0793(16) -0.0085(6) 0.0066(10) 0.0095(10)
C1 0.0361(9) 0.0402(10) 0.0418(14) -0.0023(8) -0.0004(10) -0.0038(10)
N1 0.0410(9) 0.0425(10) 0.0724(16) -0.0026(7) 0.0035(11) -0.0082(11)
C2 0.0432(10) 0.0394(10) 0.0428(14) -0.0081(8) -0.0003(11) -0.0029(10)
C5 0.0383(9) 0.0388(9) 0.0427(14) -0.0054(8) -0.0025(11) 0.0029(10)
C7 0.0597(14) 0.0448(12) 0.063(2) -0.0068(10) 0.0077(14) 0.0112(14)
C3 0.0451(11) 0.0342(9) 0.0497(16) -0.0010(7) -0.0031(11) 0.0001(11)
C4 0.0384(10) 0.0378(10) 0.0478(16) -0.0003(7) -0.0059(10) -0.0023(10)
O5 0.0590(10) 0.0588(10) 0.165(3) -0.0013(8) 0.0528(16) 0.0037(15)
O6 0.0546(10) 0.0748(12) 0.139(3) 0.0196(9) 0.0140(15) 0.0343(17)
C9 0.0538(13) 0.0416(11) 0.0615(19) -0.0060(10) 0.0040(14) 0.0071(13)
C8 0.0479(12) 0.0489(13) 0.079(2) 0.0081(10) -0.0057(15) 0.0049(15)
C6 0.0421(10) 0.0353(9) 0.0464(15) -0.0016(8) -0.0030(11) 0.0015(11)

loop_
_atom_type_symbol
_atom_type_description
_atom_type_scat_dispersion_real
_atom_type_scat_dispersion_imag
_atom_type_scat_source
C C 0.0033 0.0016 'International Tables Vol C Tables 4.2.6.8 and 6.1.1.4'
H H 0.0000 0.0000 'International Tables Vol C Tables 4.2.6.8 and 6.1.1.4'
N N 0.0061 0.0033 'International Tables Vol C Tables 4.2.6.8 and 6.1.1.4'
O O 0.0106 0.0060 'International Tables Vol C Tables 4.2.6.8 and 6.1.1.4'

loop_
_geom_angle_atom_site_label_1
_geom_angle_atom_site_label_2
_geom_angle_atom_site_label_3
_geom_angle
C5 O4 C9 117.01(16)
C4 O3 C8 117.81(19)
C2 O1 C7 118.46(18)
C2 C1 C6 120.80(18)
C2 C1 N1 122.55(18)
C6 C1 N1 116.64(18)
O5 N1 O6 121.6(2)
O5 N1 C1 120.1(2)
O6 N1 C1 118.3(2)
O1 C2 C3 122.96(19)
O1 C2 C1 119.18(17)
C3 C2 C1 117.85(18)
O4 C5 C6 125.41(18)
O4 C5 C4 115.92(17)
C6 C5 C4 118.67(19)
O1 C7 H7A 111(2)
O1 C7 H7B 105.7(19)
H7A C7 H7B 114(3)
O1 C7 H7C 111.7(19)
H7A C7 H7C 107(3)
H7B C7 H7C 107(4)
C4 C3 C2 121.4(2)
C4 C3 H3 119.5(14)
C2 C3 H3 119.1(14)
O3 C4 C3 124.58(19)
O3 C4 C5 115.24(18)
C3 C4 C5 120.18(18)
O4 C9 H9A 113.6(17)
O4 C9 H9B 103.5(18)
H9A C9 H9B 112(3)
O4 C9 H9C 111(2)
H9A C9 H9C 106(2)
H9B C9 H9C 111(3)
O3 C8 H8A 110(2)
O3 C8 H8B 103.1(18)
H8A C8 H8B 116(3)
O3 C8 H8C 108.6(19)
H8A C8 H8C 111(3)
H8B C8 H8C 108(3)
C5 C6 C1 121.07(19)
C5 C6 H6 120.4(14)
C1 C6 H6 118.5(15)

loop_
_geom_bond_atom_site_label_1
_geom_bond_atom_site_label_2
_geom_bond_distance
O4 C5 1.359(3)
O4 C9 1.421(3)
O3 C4 1.349(2)
O3 C8 1.436(3)
O1 C2 1.357(3)
O1 C7 1.421(3)
C1 C2 1.393(3)
C1 C6 1.397(3)
C1 N1 1.447(3)
N1 O5 1.210(3)
N1 O6 1.218(3)
C2 C3 1.394(3)
C5 C6 1.364(3)
C5 C4 1.413(3)
C7 H7A 1.00(4)
C7 H7B 0.94(3)
C7 H7C 0.96(4)
C3 C4 1.377(3)
C3 H3 0.94(2)
C9 H9A 1.02(4)
C9 H9B 0.96(3)
C9 H9C 1.00(4)
C8 H8A 1.00(5)
C8 H8B 1.01(3)
C8 H8C 1.05(4)
C6 H6 0.95(2)

loop_
_geom_torsion_atom_site_label_1
_geom_torsion_atom_site_label_2
_geom_torsion_atom_site_label_3
_geom_torsion_atom_site_label_4
_geom_torsion
_geom_torsion_publ_flag
C2 C1 N1 O5 13.3(4) ?
C6 C1 N1 O5 -165.9(3) ?
C2 C1 N1 O6 -168.5(3) ?
C6 C1 N1 O6 12.4(4) ?
C7 O1 C2 C3 4.9(5) ?
C7 O1 C2 C1 -176.6(3) y
C6 C1 C2 O1 -177.4(3) ?
N1 C1 C2 O1 3.5(4) ?
C6 C1 C2 C3 1.2(4) ?
N1 C1 C2 C3 -177.9(3) ?
C9 O4 C5 C6 -4.3(4) ?
C9 O4 C5 C4 176.2(3) y
O1 C2 C3 C4 177.5(3) ?
C1 C2 C3 C4 -1.0(4) ?
C8 O3 C4 C3 -5.0(4) ?
C8 O3 C4 C5 175.3(3) y
C2 C3 C4 O3 -179.3(3) ?
C2 C3 C4 C5 0.5(4) ?
O4 C5 C4 O3 -0.7(4) ?
C6 C5 C4 O3 179.7(3) ?
O4 C5 C4 C3 179.5(3) ?
C6 C5 C4 C3 0.0(4) ?
O4 C5 C6 C1 -179.3(3) ?
C4 C5 C6 C1 0.2(4) ?
C2 C1 C6 C5 -0.8(4) ?
N1 C1 C6 C5 178.4(3) ?

loop_
_cod_related_entry_id
_cod_related_entry_database
_cod_related_entry_code
1 ChemSpider 718425
